data_1501827
loop_
_publ_author_name
'Li, Hanxiang'
'Huang, Hongbo'
'Shao, Changlun'
'Huang, Huarong'
'Jiang, Jieyi'
'Zhu, Xun'
'Liu, Yayue'
'Liu, Lan'
'Lu, Yongjun'
'Li, Mengfeng'
'Lin, Yongcheng'
'She, Zhigang'

_publ_section_title
;
 Cytotoxic norsesquiterpene peroxides from the endophytic fungus
 Talaromyces flavus isolated from the mangrove plant Sonneratia apetala.
;
_journal_issue 5
_journal_name_full 'Journal of natural products'
_journal_page_first 1230
_journal_page_last 1235
_journal_paper_doi 10.1021/np200164k
_journal_volume 74
_journal_year 2011
_chemical_absolute_configuration ad
_chemical_formula_moiety 'C14 H22 O4 '
_chemical_formula_sum 'C14 H22 O4'
_chemical_formula_weight 254.32
_chemical_name_systematic
; 
 ? 
;
_space_group_IT_number 19
_symmetry_cell_setting orthorhombic
_symmetry_space_group_name_Hall 'P 2ac 2ab'
_symmetry_space_group_name_H-M 'P 21 21 21'
_atom_sites_solution_hydrogens geom
_atom_sites_solution_primary direct
_atom_sites_solution_secondary difmap
_audit_creation_method SHELXL-97
_cell_angle_alpha 90.00
_cell_angle_beta 90.00
_cell_angle_gamma 90.00
_cell_formula_units_Z 4
_cell_length_a 7.3125(2)
_cell_length_b 12.4303(5)
_cell_length_c 13.9596(7)
_cell_measurement_reflns_used 3128
_cell_measurement_temperature 123(2)
_cell_measurement_theta_max 61.68
_cell_measurement_theta_min 2.79
_cell_volume 1268.88(9)
_computing_cell_refinement 'Bruker FRAMBO'
_computing_data_collection 'Bruker FRAMBO'
_computing_data_reduction 'Bruker SAINT'
_computing_molecular_graphics 'Bruker SHELXTL'
_computing_publication_material 'Bruker SHELXTL'
_computing_structure_refinement 'SHELXL-97 (Sheldrick, 1997)'
_computing_structure_solution 'SHELXS-97 (Sheldrick, 1990)'
_diffrn_ambient_temperature 123(2)
_diffrn_measured_fraction_theta_full 0.988
_diffrn_measured_fraction_theta_max 0.988
_diffrn_measurement_device_type 'Xcalibur, Onyx, Nova'
_diffrn_measurement_method 'phi and omega scans'
_diffrn_radiation_monochromator mirror
_diffrn_radiation_source 'Nova (Cu) X-ray Source'
_diffrn_radiation_type CuK\a
_diffrn_radiation_wavelength 1.54178
_diffrn_reflns_av_R_equivalents 0.0210
_diffrn_reflns_av_sigmaI/netI 0.0159
_diffrn_reflns_limit_h_max 8
_diffrn_reflns_limit_h_min -7
_diffrn_reflns_limit_k_max 14
_diffrn_reflns_limit_k_min -13
_diffrn_reflns_limit_l_max 15
_diffrn_reflns_limit_l_min -12
_diffrn_reflns_number 6747
_diffrn_reflns_theta_full 63.10
_diffrn_reflns_theta_max 63.10
_diffrn_reflns_theta_min 6.83
_diffrn_standards_interval_count 0
_diffrn_standards_interval_time 0
_diffrn_standards_number 0
_exptl_absorpt_coefficient_mu 0.785
_exptl_absorpt_correction_T_max 0.7443
_exptl_absorpt_correction_T_min 0.7045
_exptl_absorpt_correction_type multi-scan
_exptl_absorpt_process_details SADABS
_exptl_crystal_colour colorless
_exptl_crystal_density_diffrn 1.331
_exptl_crystal_density_method 'not measured'
_exptl_crystal_description block
_exptl_crystal_F_000 552
_exptl_crystal_size_max 0.48
_exptl_crystal_size_mid 0.46
_exptl_crystal_size_min 0.40
_refine_diff_density_max 0.147
_refine_diff_density_min -0.135
_refine_diff_density_rms 0.029
_refine_ls_abs_structure_details 'Flack H D (1983), Acta Cryst. A39, 876-881'
_refine_ls_abs_structure_Flack 0.03(7)
_refine_ls_extinction_method none
_refine_ls_goodness_of_fit_ref 1.049
_refine_ls_hydrogen_treatment constr
_refine_ls_matrix_type full
_refine_ls_number_parameters 167
_refine_ls_number_reflns 1984
_refine_ls_number_restraints 0
_refine_ls_restrained_S_all 1.049
_refine_ls_R_factor_all 0.0265
_refine_ls_R_factor_gt 0.0258
_refine_ls_shift/su_max 0.000
_refine_ls_shift/su_mean 0.000
_refine_ls_structure_factor_coef Fsqd
_refine_ls_weighting_details 'calc w=1/[\s^2^(Fo^2^)+(0.0352P)^2^+0.2769P] where P=(Fo^2^+2Fc^2^)/3'
_refine_ls_weighting_scheme calc
_refine_ls_wR_factor_gt 0.0661
_refine_ls_wR_factor_ref 0.0666
_reflns_number_gt 1939
_reflns_number_total 1984
_reflns_threshold_expression >2sigma(I)
_cod_data_source_file np200164k_si_004.cif
_cod_data_source_block 5
_cod_depositor_comments
;
The following automatic conversions were performed:

'_symmetry_cell_setting' value 'Orthorhombic' changed to
'orthorhombic' according to
/home/saulius/struct/CIF-dictionaries/cif_core.dic dictionary named
'cif_core.dic' version 2.4.1 from 2010-06-29.

Automatic conversion script
Id: cif_fix_values 1715 2011-07-08 13:25:40Z adriana 
;
_cod_original_sg_symbol_H-M P2(1)2(1)2(1)
_cod_database_code 1501827

loop_
_symmetry_equiv_pos_as_xyz
'x, y, z'
'-x+1/2, -y, z+1/2'
'-x, y+1/2, -z+1/2'
'x+1/2, -y+1/2, -z'

loop_
_atom_site_label
_atom_site_type_symbol
_atom_site_fract_x
_atom_site_fract_y
_atom_site_fract_z
_atom_site_U_iso_or_equiv
_atom_site_adp_type
_atom_site_occupancy
_atom_site_symmetry_multiplicity
_atom_site_calc_flag
_atom_site_refinement_flags
C1 C 0.5137(2) 0.79405(10) 0.81512(9) 0.0198(3) Uani 1 1 d .
H1A H 0.4497 0.7310 0.7876 0.024 Uiso 1 1 calc R
H1B H 0.6463 0.7856 0.8030 0.024 Uiso 1 1 calc R
C2 C 0.47866(19) 0.79947(11) 0.92237(9) 0.0199(3) Uani 1 1 d .
H2 H 0.5243 0.7306 0.9507 0.024 Uiso 1 1 calc R
C3 C 0.5889(2) 0.89063(11) 0.96771(9) 0.0226(3) Uani 1 1 d .
H3 H 0.7215 0.8720 0.9621 0.027 Uiso 1 1 calc R
C4 C 0.5591(2) 0.99942(11) 0.91878(10) 0.0266(3) Uani 1 1 d .
H4A H 0.6566 1.0497 0.9392 0.032 Uiso 1 1 calc R
H4B H 0.4404 1.0296 0.9398 0.032 Uiso 1 1 calc R
C5 C 0.5603(2) 0.99067(11) 0.80861(10) 0.0232(3) Uani 1 1 d .
H5A H 0.6882 0.9811 0.7871 0.028 Uiso 1 1 calc R
H5B H 0.5155 1.0594 0.7816 0.028 Uiso 1 1 calc R
C6 C 0.44392(19) 0.89816(11) 0.76683(9) 0.0175(3) Uani 1 1 d .
C7 C 0.23652(19) 0.91028(11) 0.79582(9) 0.0202(3) Uani 1 1 d .
C8 C 0.1174(2) 0.82582(12) 0.74590(10) 0.0246(3) Uani 1 1 d .
C9 C 0.1374(2) 0.82168(13) 0.63870(10) 0.0290(3) Uani 1 1 d .
H9A H 0.0925 0.8897 0.6103 0.035 Uiso 1 1 calc R
H9B H 0.0630 0.7619 0.6127 0.035 Uiso 1 1 calc R
C10 C 0.3381(2) 0.80502(12) 0.61205(10) 0.0247(3) Uani 1 1 d .
H10A H 0.3490 0.8058 0.5414 0.030 Uiso 1 1 calc R
H10B H 0.3767 0.7330 0.6346 0.030 Uiso 1 1 calc R
C11 C 0.4698(2) 0.88960(11) 0.65369(10) 0.0198(3) Uani 1 1 d .
C14 C 0.1466(2) 1.02075(12) 0.77911(11) 0.0304(4) Uani 1 1 d .
H14A H 0.0280 1.0231 0.8118 0.046 Uiso 1 1 calc R
H14B H 0.1286 1.0320 0.7103 0.046 Uiso 1 1 calc R
H14C H 0.2259 1.0775 0.8046 0.046 Uiso 1 1 calc R
C13 C 0.4424(2) 0.99752(12) 0.60107(10) 0.0271(3) Uani 1 1 d .
H13A H 0.4574 0.9866 0.5320 0.041 Uiso 1 1 calc R
H13B H 0.5333 1.0496 0.6237 0.041 Uiso 1 1 calc R
H13C H 0.3193 1.0249 0.6141 0.041 Uiso 1 1 calc R
C12 C 0.6645(2) 0.85247(13) 0.62788(11) 0.0295(4) Uani 1 1 d .
H12A H 0.6758 0.8466 0.5581 0.044 Uiso 1 1 calc R
H12B H 0.6882 0.7822 0.6572 0.044 Uiso 1 1 calc R
H12C H 0.7533 0.9050 0.6519 0.044 Uiso 1 1 calc R
O1 O 0.28595(14) 0.80322(8) 0.93854(7) 0.0256(2) Uani 1 1 d .
O2 O 0.21481(14) 0.90382(9) 0.89841(7) 0.0264(2) Uani 1 1 d .
O3 O 0.01264(15) 0.76800(10) 0.78959(8) 0.0368(3) Uani 1 1 d .
O4 O 0.54798(16) 0.90441(8) 1.06702(7) 0.0296(3) Uani 1 1 d .
H4 H 0.5639 0.8459 1.0959 0.044 Uiso 1 1 calc R

loop_
_atom_site_aniso_label
_atom_site_aniso_U_11
_atom_site_aniso_U_22
_atom_site_aniso_U_33
_atom_site_aniso_U_23
_atom_site_aniso_U_13
_atom_site_aniso_U_12
C1 0.0241(7) 0.0175(7) 0.0177(7) -0.0002(5) -0.0013(6) 0.0013(6)
C2 0.0230(7) 0.0192(7) 0.0176(7) 0.0034(5) -0.0010(6) 0.0018(6)
C3 0.0298(8) 0.0235(7) 0.0144(6) 0.0003(6) -0.0031(6) -0.0002(6)
C4 0.0396(9) 0.0188(7) 0.0213(7) 0.0008(6) -0.0083(6) -0.0054(7)
C5 0.0292(8) 0.0206(7) 0.0199(7) 0.0039(6) -0.0054(6) -0.0054(6)
C6 0.0207(7) 0.0173(6) 0.0143(6) 0.0012(5) 0.0003(5) 0.0007(6)
C7 0.0235(7) 0.0243(7) 0.0127(6) 0.0004(6) 0.0007(5) 0.0017(6)
C8 0.0189(7) 0.0303(7) 0.0245(7) 0.0048(6) -0.0020(6) 0.0011(6)
C9 0.0289(8) 0.0368(8) 0.0214(7) -0.0022(7) -0.0042(6) -0.0086(7)
C10 0.0321(8) 0.0264(8) 0.0157(7) -0.0019(6) -0.0003(6) -0.0001(7)
C11 0.0225(7) 0.0223(7) 0.0144(6) 0.0018(5) 0.0013(6) -0.0001(6)
C14 0.0348(9) 0.0323(8) 0.0240(8) 0.0002(6) -0.0001(7) 0.0114(7)
C13 0.0349(8) 0.0289(8) 0.0176(7) 0.0069(6) -0.0006(6) -0.0013(7)
C12 0.0281(8) 0.0411(9) 0.0192(7) 0.0020(6) 0.0056(6) 0.0049(7)
O1 0.0282(6) 0.0285(6) 0.0201(5) 0.0088(4) 0.0011(4) -0.0024(4)
O2 0.0310(6) 0.0324(6) 0.0158(5) 0.0031(4) 0.0028(4) 0.0085(5)
O3 0.0296(6) 0.0496(7) 0.0313(6) 0.0141(5) -0.0044(5) -0.0139(5)
O4 0.0469(7) 0.0279(5) 0.0140(5) 0.0014(4) -0.0033(5) 0.0032(5)

loop_
_atom_type_symbol
_atom_type_description
_atom_type_scat_dispersion_real
_atom_type_scat_dispersion_imag
_atom_type_scat_source
C C 0.0181 0.0091 'International Tables Vol C Tables 4.2.6.8 and 6.1.1.4'
H H 0.0000 0.0000 'International Tables Vol C Tables 4.2.6.8 and 6.1.1.4'
O O 0.0492 0.0322 'International Tables Vol C Tables 4.2.6.8 and 6.1.1.4'

loop_
_geom_angle_atom_site_label_1
_geom_angle_atom_site_label_2
_geom_angle_atom_site_label_3
_geom_angle
C2 C1 C6 109.68(11)
C2 C1 H1A 109.7
C6 C1 H1A 109.7
C2 C1 H1B 109.7
C6 C1 H1B 109.7
H1A C1 H1B 108.2
O1 C2 C1 108.86(11)
O1 C2 C3 115.52(12)
C1 C2 C3 110.60(11)
O1 C2 H2 107.2
C1 C2 H2 107.2
C3 C2 H2 107.2
O4 C3 C2 112.37(12)
O4 C3 C4 107.30(11)
C2 C3 C4 113.30(11)
O4 C3 H3 107.9
C2 C3 H3 107.9
C4 C3 H3 107.9
C3 C4 C5 112.46(12)
C3 C4 H4A 109.1
C5 C4 H4A 109.1
C3 C4 H4B 109.1
C5 C4 H4B 109.1
H4A C4 H4B 107.8
C4 C5 C6 115.21(11)
C4 C5 H5A 108.5
C6 C5 H5A 108.5
C4 C5 H5B 108.5
C6 C5 H5B 108.5
H5A C5 H5B 107.5
C5 C6 C1 106.07(11)
C5 C6 C7 111.21(11)
C1 C6 C7 106.59(11)
C5 C6 C11 111.00(11)
C1 C6 C11 109.70(11)
C7 C6 C11 112.01(11)
O2 C7 C8 110.54(11)
O2 C7 C14 98.80(11)
C8 C7 C14 107.43(11)
O2 C7 C6 110.80(11)
C8 C7 C6 111.38(11)
C14 C7 C6 117.19(12)
O3 C8 C9 122.71(14)
O3 C8 C7 122.39(13)
C9 C8 C7 114.89(12)
C8 C9 C10 109.88(12)
C8 C9 H9A 109.7
C10 C9 H9A 109.7
C8 C9 H9B 109.7
C10 C9 H9B 109.7
H9A C9 H9B 108.2
C9 C10 C11 114.61(12)
C9 C10 H10A 108.6
C11 C10 H10A 108.6
C9 C10 H10B 108.6
C11 C10 H10B 108.6
H10A C10 H10B 107.6
C12 C11 C10 106.59(12)
C12 C11 C13 105.62(12)
C10 C11 C13 109.45(11)
C12 C11 C6 111.20(11)
C10 C11 C6 110.20(11)
C13 C11 C6 113.47(11)
C7 C14 H14A 109.5
C7 C14 H14B 109.5
H14A C14 H14B 109.5
C7 C14 H14C 109.5
H14A C14 H14C 109.5
H14B C14 H14C 109.5
C11 C13 H13A 109.5
C11 C13 H13B 109.5
H13A C13 H13B 109.5
C11 C13 H13C 109.5
H13A C13 H13C 109.5
H13B C13 H13C 109.5
C11 C12 H12A 109.5
C11 C12 H12B 109.5
H12A C12 H12B 109.5
C11 C12 H12C 109.5
H12A C12 H12C 109.5
H12B C12 H12C 109.5
C2 O1 O2 108.52(9)
C7 O2 O1 112.82(9)
C3 O4 H4 109.5

loop_
_geom_bond_atom_site_label_1
_geom_bond_atom_site_label_2
_geom_bond_distance
C1 C2 1.5204(18)
C1 C6 1.5457(18)
C1 H1A 0.9900
C1 H1B 0.9900
C2 O1 1.4280(18)
C2 C3 1.5278(19)
C2 H2 1.0000
C3 O4 1.4286(16)
C3 C4 1.5305(19)
C3 H3 1.0000
C4 C5 1.5418(19)
C4 H4A 0.9900
C4 H4B 0.9900
C5 C6 1.5449(19)
C5 H5A 0.9900
C5 H5B 0.9900
C6 C7 1.5768(19)
C6 C11 1.5943(17)
C7 O2 1.4431(15)
C7 C8 1.532(2)
C7 C14 1.540(2)
C8 O3 1.2149(18)
C8 C9 1.504(2)
C9 C10 1.528(2)
C9 H9A 0.9900
C9 H9B 0.9900
C10 C11 1.540(2)
C10 H10A 0.9900
C10 H10B 0.9900
C11 C12 1.539(2)
C11 C13 1.5425(19)
C14 H14A 0.9800
C14 H14B 0.9800
C14 H14C 0.9800
C13 H13A 0.9800
C13 H13B 0.9800
C13 H13C 0.9800
C12 H12A 0.9800
C12 H12B 0.9800
C12 H12C 0.9800
O1 O2 1.4656(14)
O4 H4 0.8400

loop_
_geom_hbond_atom_site_label_D
_geom_hbond_atom_site_label_H
_geom_hbond_atom_site_label_A
_geom_hbond_distance_DH
_geom_hbond_distance_HA
_geom_hbond_distance_DA
_geom_hbond_angle_DHA
_geom_hbond_site_symmetry_A
O4 H4 O1 0.84 2.51 3.1137(15) 129.6 4_567
O4 H4 O3 0.84 2.17 2.9438(15) 153.6 4_567

loop_
_geom_torsion_atom_site_label_1
_geom_torsion_atom_site_label_2
_geom_torsion_atom_site_label_3
_geom_torsion_atom_site_label_4
_geom_torsion
C6 C1 C2 O1 63.83(14)
C6 C1 C2 C3 -64.11(14)
O1 C2 C3 O4 50.77(15)
C1 C2 C3 O4 174.97(11)
O1 C2 C3 C4 -71.06(16)
C1 C2 C3 C4 53.15(16)
O4 C3 C4 C5 -168.31(12)
C2 C3 C4 C5 -43.70(18)
C3 C4 C5 C6 46.68(18)
C4 C5 C6 C1 -55.54(16)
C4 C5 C6 C7 59.96(16)
C4 C5 C6 C11 -174.63(12)
C2 C1 C6 C5 63.40(14)
C2 C1 C6 C7 -55.20(14)
C2 C1 C6 C11 -176.66(11)
C5 C6 C7 O2 -62.60(14)
C1 C6 C7 O2 52.58(14)
C11 C6 C7 O2 172.56(10)
C5 C6 C7 C8 173.91(10)
C1 C6 C7 C8 -70.91(13)
C11 C6 C7 C8 49.07(15)
C5 C6 C7 C14 49.68(16)
C1 C6 C7 C14 164.85(12)
C11 C6 C7 C14 -75.17(14)
O2 C7 C8 O3 4.33(19)
C14 C7 C8 O3 -102.45(16)
C6 C7 C8 O3 127.97(15)
O2 C7 C8 C9 -176.90(12)
C14 C7 C8 C9 76.32(15)
C6 C7 C8 C9 -53.26(16)
O3 C8 C9 C10 -125.91(16)
C7 C8 C9 C10 55.32(17)
C8 C9 C10 C11 -55.87(17)
C9 C10 C11 C12 174.24(12)
C9 C10 C11 C13 -71.99(15)
C9 C10 C11 C6 53.46(16)
C5 C6 C11 C12 67.90(15)
C1 C6 C11 C12 -48.99(15)
C7 C6 C11 C12 -167.14(11)
C5 C6 C11 C10 -174.13(11)
C1 C6 C11 C10 68.98(14)
C7 C6 C11 C10 -49.16(15)
C5 C6 C11 C13 -51.00(16)
C1 C6 C11 C13 -167.88(12)
C7 C6 C11 C13 73.97(15)
C1 C2 O1 O2 -64.83(13)
C3 C2 O1 O2 60.28(13)
C8 C7 O2 O1 66.43(13)
C14 C7 O2 O1 178.86(10)
C6 C7 O2 O1 -57.54(13)
C2 O1 O2 C7 63.73(13)

loop_
_cod_related_entry_id
_cod_related_entry_code
_cod_related_entry_database
1 29214914 ChemSpider
